data_2229800
loop_
_publ_author_name
'Gao, Zhu-Qing'
'Lv, Dong-Yu'
'Gu, Jin-Zhong'
'Li, Hong-Jin'

_publ_section_title
;
 Poly[[triaqua(\m~3~-4-oxidopyridine-2,6-dicarboxylato)thulium(III)]
 monohydrate]
;
_journal_coeditor_code PV2392
_journal_issue 4
_journal_name_full 'Acta Crystallographica Section E'
_journal_page_first m409
_journal_paper_doi 10.1107/S1600536811007628
_journal_volume 67
_journal_year 2011
_chemical_formula_iupac '[Tm (C7 H2 N O5) (H2 O)3], H2 O'
_chemical_formula_moiety 'C7 H8 N O8 Tm, H2 O'
_chemical_formula_sum 'C7 H10 N O9 Tm'
_chemical_formula_weight 421.09
_chemical_name_systematic
;
Poly[[triaqua(\m~3~-4-oxidopyridine-2,6-dicarboxylato)thulium(III)]
monohydrate]
;
_space_group_IT_number 14
_symmetry_cell_setting monoclinic
_symmetry_space_group_name_Hall '-P 2yn'
_symmetry_space_group_name_H-M 'P 1 21/n 1'
_atom_sites_solution_hydrogens geom
_atom_sites_solution_primary direct
_atom_sites_solution_secondary difmap
_audit_creation_method SHELXL-97
_cell_angle_alpha 90.00
_cell_angle_beta 105.589(3)
_cell_angle_gamma 90.00
_cell_formula_units_Z 4
_cell_length_a 9.829(3)
_cell_length_b 7.559(2)
_cell_length_c 15.350(5)
_cell_measurement_reflns_used 3206
_cell_measurement_temperature 296(2)
_cell_measurement_theta_max 28.07
_cell_measurement_theta_min 2.22
_cell_volume 1098.5(6)
_computing_cell_refinement 'SAINT (Bruker, 2004)'
_computing_data_collection 'APEX2 (Bruker, 2004)'
_computing_data_reduction 'SAINT (Bruker, 2004)'
_computing_molecular_graphics 'SHELXTL (Sheldrick, 2008)'
_computing_publication_material 'SHELXTL (Sheldrick, 2008)'
_computing_structure_refinement 'SHELXL97 (Sheldrick, 2008)'
_computing_structure_solution 'SHELXS97 (Sheldrick, 2008)'
_diffrn_ambient_temperature 296(2)
_diffrn_measured_fraction_theta_full 0.995
_diffrn_measured_fraction_theta_max 0.995
_diffrn_measurement_device_type 'Bruker APEXII CCD'
_diffrn_measurement_method '\f and \w'
_diffrn_radiation_monochromator graphite
_diffrn_radiation_source 'fine-focus sealed tube'
_diffrn_radiation_type MoK\a
_diffrn_radiation_wavelength 0.71073
_diffrn_reflns_av_R_equivalents 0.0376
_diffrn_reflns_av_sigmaI/netI 0.0462
_diffrn_reflns_limit_h_max 11
_diffrn_reflns_limit_h_min -11
_diffrn_reflns_limit_k_max 9
_diffrn_reflns_limit_k_min -9
_diffrn_reflns_limit_l_max 11
_diffrn_reflns_limit_l_min -18
_diffrn_reflns_number 5810
_diffrn_reflns_theta_full 25.50
_diffrn_reflns_theta_max 25.50
_diffrn_reflns_theta_min 2.22
_diffrn_standards_number 0
_exptl_absorpt_coefficient_mu 8.119
_exptl_absorpt_correction_T_max 0.168
_exptl_absorpt_correction_T_min 0.118
_exptl_absorpt_correction_type multi-scan
_exptl_absorpt_process_details '(SADABS; Bruker, 2004)'
_exptl_crystal_colour colorless
_exptl_crystal_density_diffrn 2.546
_exptl_crystal_density_method 'not measured'
_exptl_crystal_description block
_exptl_crystal_F_000 800
_exptl_crystal_size_max 0.28
_exptl_crystal_size_mid 0.26
_exptl_crystal_size_min 0.22
_refine_diff_density_max 1.448
_refine_diff_density_min -1.832
_refine_ls_extinction_coef 0.0158(6)
_refine_ls_extinction_expression Fc^*^=kFc[1+0.001xFc^2^\l^3^/sin(2\q)]^-1/4^
_refine_ls_extinction_method 'SHELXL97 (Sheldrick, 2008)'
_refine_ls_goodness_of_fit_ref 1.075
_refine_ls_hydrogen_treatment mixed
_refine_ls_matrix_type full
_refine_ls_number_parameters 176
_refine_ls_number_reflns 2028
_refine_ls_number_restraints 12
_refine_ls_restrained_S_all 1.076
_refine_ls_R_factor_all 0.0352
_refine_ls_R_factor_gt 0.0307
_refine_ls_shift/su_max 0.002
_refine_ls_shift/su_mean 0.000
_refine_ls_structure_factor_coef Fsqd
_refine_ls_weighting_details 'calc w=1/[\s^2^(Fo^2^)+(0.0390P)^2^+1.1506P] where P=(Fo^2^+2Fc^2^)/3'
_refine_ls_weighting_scheme calc
_refine_ls_wR_factor_gt 0.0782
_refine_ls_wR_factor_ref 0.0815
_reflns_number_gt 1721
_reflns_number_total 2028
_reflns_threshold_expression I>2\s(I)
_cod_data_source_file pv2392.cif
_cod_data_source_block I
_cod_original_cell_volume 1098.6(6)
_cod_original_sg_symbol_H-M 'P 21/n'
_cod_database_code 2229800
_cod_database_fobs_code 2229800

loop_
_symmetry_equiv_pos_as_xyz
'x, y, z'
'-x+1/2, y+1/2, -z+1/2'
'-x, -y, -z'
'x-1/2, -y-1/2, z-1/2'

loop_
_atom_site_type_symbol
_atom_site_label
_atom_site_fract_x
_atom_site_fract_y
_atom_site_fract_z
_atom_site_U_iso_or_equiv
_atom_site_adp_type
_atom_site_calc_flag
_atom_site_refinement_flags
_atom_site_occupancy
_atom_site_disorder_assembly
_atom_site_disorder_group
Tm Tm1 0.498130(19) 0.67912(3) 0.252028(12) 0.00947(16) Uani d . 1 . .
C C1 0.2175(5) 0.9137(7) 0.1631(3) 0.0156(11) Uani d . 1 . .
C C2 0.2755(5) 0.8881(6) 0.0829(3) 0.0127(10) Uani d . 1 . .
C C3 0.2046(5) 0.9447(6) -0.0015(3) 0.0155(11) Uani d . 1 . .
H H3 0.1204 1.0072 -0.0105 0.019 Uiso calc R 1 . .
C C4 0.2614(5) 0.9069(6) -0.0753(3) 0.0121(10) Uani d . 1 . .
C C5 0.3907(5) 0.8160(6) -0.0544(3) 0.0132(11) Uani d . 1 . .
H H5 0.4336 0.7888 -0.0999 0.016 Uiso calc R 1 . .
C C6 0.4537(5) 0.7675(6) 0.0335(3) 0.0123(10) Uani d . 1 . .
C C7 0.5906(5) 0.6682(6) 0.0630(4) 0.0132(11) Uani d . 1 . .
N N1 0.3961(5) 0.8002(5) 0.1020(3) 0.0125(9) Uani d . 1 . .
O O1 0.2806(4) 0.8294(5) 0.2333(3) 0.0242(10) Uani d . 1 . .
O O2 0.1121(4) 1.0091(5) 0.1562(2) 0.0190(8) Uani d . 1 . .
O O3 0.1933(4) 0.9514(5) -0.1587(2) 0.0173(8) Uani d . 1 . .
O O4 0.6311(4) 0.6267(5) 0.1454(2) 0.0168(8) Uani d . 1 . .
O O5 0.6587(4) 0.6359(5) 0.0068(2) 0.0212(9) Uani d . 1 . .
O O6 0.6355(4) 0.9322(5) 0.2582(3) 0.0251(9) Uani d D 1 . .
O O7 0.3975(5) 0.4312(5) 0.1720(3) 0.0269(10) Uani d D 1 . .
H H4W 0.3923 0.3823 0.1140 0.032 Uiso d RD 1 . .
O O8 0.5064(5) 0.8348(4) 0.3875(3) 0.0232(9) Uani d D 1 . .
H H5W 0.4593 0.8051 0.4279 0.028 Uiso d RD 1 . .
H H6W 0.5247 0.9565 0.4025 0.028 Uiso d RD 1 . .
O O9 0.5599(5) 0.1768(5) 0.4284(3) 0.0386(12) Uani d D 1 . .
H H7W 0.6306 0.1698 0.4728 0.046 Uiso d RD 1 . .
H H8W 0.5610 0.2542 0.3853 0.046 Uiso d RD 1 . .
H H1W 0.689(5) 0.940(7) 0.218(3) 0.018(14) Uiso d D 1 . .
H H2W 0.689(5) 0.964(7) 0.307(3) 0.017(16) Uiso d D 1 . .
H H3W 0.318(5) 0.393(6) 0.184(3) 0.012(13) Uiso d D 1 . .

loop_
_atom_site_aniso_label
_atom_site_aniso_U_11
_atom_site_aniso_U_22
_atom_site_aniso_U_33
_atom_site_aniso_U_12
_atom_site_aniso_U_13
_atom_site_aniso_U_23
Tm1 0.0065(2) 0.0139(2) 0.0060(2) 0.00015(7) -0.00175(13) 0.00069(7)
C1 0.010(3) 0.020(3) 0.014(3) 0.002(2) -0.002(2) -0.001(2)
C2 0.010(3) 0.018(2) 0.010(3) 0.001(2) 0.001(2) -0.001(2)
C3 0.011(3) 0.018(3) 0.016(3) 0.004(2) 0.001(2) 0.003(2)
C4 0.008(3) 0.016(2) 0.011(3) -0.0047(19) -0.001(2) 0.003(2)
C5 0.010(3) 0.019(3) 0.010(3) -0.0025(19) 0.001(2) -0.0009(19)
C6 0.014(3) 0.013(2) 0.010(3) 0.000(2) 0.003(2) -0.001(2)
C7 0.007(3) 0.015(2) 0.016(3) -0.0042(19) 0.001(2) -0.004(2)
N1 0.007(2) 0.019(2) 0.011(2) 0.0006(17) 0.0003(19) 0.0006(16)
O1 0.019(2) 0.041(2) 0.012(2) 0.0165(16) 0.0038(18) 0.0091(16)
O2 0.017(2) 0.0239(19) 0.015(2) 0.0084(16) 0.0027(16) 0.0000(15)
O3 0.015(2) 0.025(2) 0.008(2) -0.0046(15) -0.0036(16) 0.0028(14)
O4 0.013(2) 0.0250(19) 0.011(2) 0.0046(16) 0.0015(15) 0.0032(15)
O5 0.017(2) 0.035(2) 0.011(2) 0.0074(17) 0.0034(16) 0.0002(16)
O6 0.028(3) 0.032(2) 0.015(2) -0.0193(18) 0.006(2) -0.0063(18)
O7 0.037(3) 0.030(2) 0.018(2) -0.0158(19) 0.013(2) -0.0105(17)
O8 0.031(3) 0.022(2) 0.018(2) -0.0030(16) 0.008(2) -0.0017(15)
O9 0.027(3) 0.027(2) 0.055(3) -0.0055(17) -0.001(2) -0.0030(19)

loop_
_atom_type_symbol
_atom_type_description
_atom_type_scat_dispersion_real
_atom_type_scat_dispersion_imag
_atom_type_scat_source
C C 0.0033 0.0016 'International Tables Vol C Tables 4.2.6.8 and 6.1.1.4'
H H 0.0000 0.0000 'International Tables Vol C Tables 4.2.6.8 and 6.1.1.4'
N N 0.0061 0.0033 'International Tables Vol C Tables 4.2.6.8 and 6.1.1.4'
O O 0.0106 0.0060 'International Tables Vol C Tables 4.2.6.8 and 6.1.1.4'
Tm Tm -0.3139 5.2483 'International Tables Vol C Tables 4.2.6.8 and 6.1.1.4'

loop_
_geom_angle_atom_site_label_1
_geom_angle_atom_site_label_2
_geom_angle_atom_site_label_3
_geom_angle_site_symmetry_1
_geom_angle_site_symmetry_3
_geom_angle
_geom_angle_publ_flag
O3 Tm1 O7 4_676 . 98.07(13) ?
O3 Tm1 O6 4_676 . 86.88(14) ?
O7 Tm1 O6 . . 147.98(14) ?
O3 Tm1 O1 4_676 . 150.82(12) ?
O7 Tm1 O1 . . 94.66(15) ?
O6 Tm1 O1 . . 96.05(14) ?
O3 Tm1 O8 4_676 . 82.05(13) ?
O7 Tm1 O8 . . 141.00(13) ?
O6 Tm1 O8 . . 70.96(13) ?
O1 Tm1 O8 . . 71.66(14) ?
O3 Tm1 O2 4_676 2_545 81.52(13) ?
O7 Tm1 O2 . 2_545 71.23(12) ?
O6 Tm1 O2 . 2_545 140.63(13) ?
O1 Tm1 O2 . 2_545 77.90(13) ?
O8 Tm1 O2 . 2_545 70.24(12) ?
O3 Tm1 O4 4_676 . 79.12(12) ?
O7 Tm1 O4 . . 74.67(13) ?
O6 Tm1 O4 . . 75.29(13) ?
O1 Tm1 O4 . . 129.75(12) ?
O8 Tm1 O4 . . 141.98(13) ?
O2 Tm1 O4 2_545 . 137.63(11) ?
O3 Tm1 N1 4_676 . 143.61(13) ?
O7 Tm1 N1 . . 78.04(14) ?
O6 Tm1 N1 . . 79.41(14) ?
O1 Tm1 N1 . . 64.89(13) ?
O8 Tm1 N1 . . 123.52(13) ?
O2 Tm1 N1 2_545 . 128.94(14) ?
O4 Tm1 N1 . . 64.86(13) ?
O2 C1 O1 . . 124.9(5) ?
O2 C1 C2 . . 119.8(4) ?
O1 C1 C2 . . 115.3(4) ?
N1 C2 C3 . . 124.6(5) ?
N1 C2 C1 . . 113.5(4) ?
C3 C2 C1 . . 121.9(5) ?
C2 C3 C4 . . 119.0(5) ?
C2 C3 H3 . . 120.5 ?
C4 C3 H3 . . 120.5 ?
O3 C4 C5 . . 122.6(4) ?
O3 C4 C3 . . 121.2(5) ?
C5 C4 C3 . . 116.2(4) ?
C6 C5 C4 . . 119.8(5) ?
C6 C5 H5 . . 120.1 ?
C4 C5 H5 . . 120.1 ?
N1 C6 C5 . . 123.1(5) ?
N1 C6 C7 . . 112.8(4) ?
C5 C6 C7 . . 124.1(4) ?
O5 C7 O4 . . 124.2(5) ?
O5 C7 C6 . . 119.5(5) ?
O4 C7 C6 . . 116.3(4) ?
C2 N1 C6 . . 117.4(4) ?
C2 N1 Tm1 . . 121.1(3) ?
C6 N1 Tm1 . . 121.3(3) ?
C1 O1 Tm1 . . 124.5(3) ?
C1 O2 Tm1 . 2 140.1(3) ?
C4 O3 Tm1 . 4_575 127.1(3) ?
C7 O4 Tm1 . . 124.4(3) ?
Tm1 O6 H1W . . 117(3) ?
Tm1 O6 H2W . . 120(4) ?
H1W O6 H2W . . 104(4) ?
Tm1 O7 H4W . . 136.0 ?
Tm1 O7 H3W . . 115(3) ?
H4W O7 H3W . . 103.9 ?
Tm1 O8 H5W . . 125.4 ?
Tm1 O8 H6W . . 130.5 ?
H5W O8 H6W . . 100.0 ?
H7W O9 H8W . . 118.5 ?

loop_
_geom_bond_atom_site_label_1
_geom_bond_atom_site_label_2
_geom_bond_site_symmetry_2
_geom_bond_distance
_geom_bond_publ_flag
Tm1 O3 4_676 2.263(3) ?
Tm1 O7 . 2.312(4) ?
Tm1 O6 . 2.329(4) ?
Tm1 O1 . 2.369(4) ?
Tm1 O8 . 2.372(4) ?
Tm1 O2 2_545 2.372(3) ?
Tm1 O4 . 2.385(3) ?
Tm1 N1 . 2.430(4) ?
C1 O2 . 1.243(6) ?
C1 O1 . 1.262(6) ?
C1 C2 . 1.502(7) ?
C2 N1 . 1.321(6) ?
C2 C3 . 1.364(7) ?
C3 C4 . 1.421(7) ?
C3 H3 . 0.9300 ?
C4 O3 . 1.318(6) ?
C4 C5 . 1.404(7) ?
C5 C6 . 1.374(7) ?
C5 H5 . 0.9300 ?
C6 N1 . 1.345(6) ?
C6 C7 . 1.501(7) ?
C7 O5 . 1.250(6) ?
C7 O4 . 1.260(6) ?
O2 Tm1 2 2.372(3) ?
O3 Tm1 4_575 2.263(3) ?
O6 H1W . 0.91(4) ?
O6 H2W . 0.83(4) ?
O7 H4W . 0.9517 ?
O7 H3W . 0.90(3) ?
O8 H5W . 0.8963 ?
O8 H6W . 0.9533 ?
O9 H7W . 0.8345 ?
O9 H8W . 0.8850 ?

loop_
_geom_hbond_atom_site_label_D
_geom_hbond_atom_site_label_H
_geom_hbond_atom_site_label_A
_geom_hbond_site_symmetry_A
_geom_hbond_distance_DH
_geom_hbond_distance_HA
_geom_hbond_distance_DA
_geom_hbond_angle_DHA
O9 H8W O2 2_545 0.88 2.54 3.111(6) 123
O9 H7W O5 2_645 0.83 2.03 2.694(6) 137
O8 H6W O9 1_565 0.95 1.73 2.679(5) 179
O8 H5W O9 3_666 0.90 2.27 3.068(6) 148
O7 H4W O5 3_665 0.95 1.79 2.697(5) 158
O7 H3W O1 2_545 0.90(3) 1.85(3) 2.672(5) 151(5)
O6 H2W O4 2_655 0.83(4) 2.11(5) 2.791(5) 139(5)
O6 H1W O3 3_675 0.91(4) 1.84(4) 2.706(5) 156(4)

loop_
_geom_torsion_atom_site_label_1
_geom_torsion_atom_site_label_2
_geom_torsion_atom_site_label_3
_geom_torsion_atom_site_label_4
_geom_torsion_site_symmetry_1
_geom_torsion_site_symmetry_2
_geom_torsion_site_symmetry_3
_geom_torsion_site_symmetry_4
_geom_torsion
_geom_torsion_publ_flag
O2 C1 C2 N1 . . . . 172.9(5) ?
O1 C1 C2 N1 . . . . -8.8(6) ?
O2 C1 C2 C3 . . . . -9.9(7) ?
O1 C1 C2 C3 . . . . 168.4(5) ?
N1 C2 C3 C4 . . . . 0.6(7) ?
C1 C2 C3 C4 . . . . -176.2(4) ?
C2 C3 C4 O3 . . . . 176.7(4) ?
C2 C3 C4 C5 . . . . -1.6(7) ?
O3 C4 C5 C6 . . . . -177.6(4) ?
C3 C4 C5 C6 . . . . 0.7(7) ?
C4 C5 C6 N1 . . . . 1.2(7) ?
C4 C5 C6 C7 . . . . 179.2(4) ?
N1 C6 C7 O5 . . . . -176.9(4) ?
C5 C6 C7 O5 . . . . 5.0(7) ?
N1 C6 C7 O4 . . . . 1.3(6) ?
C5 C6 C7 O4 . . . . -176.9(4) ?
C3 C2 N1 C6 . . . . 1.3(7) ?
C1 C2 N1 C6 . . . . 178.4(4) ?
C3 C2 N1 Tm1 . . . . -173.2(4) ?
C1 C2 N1 Tm1 . . . . 3.9(6) ?
C5 C6 N1 C2 . . . . -2.2(7) ?
C7 C6 N1 C2 . . . . 179.6(4) ?
C5 C6 N1 Tm1 . . . . 172.3(4) ?
C7 C6 N1 Tm1 . . . . -5.9(5) ?
O3 Tm1 N1 C2 4_676 . . . -171.1(3) ?
O7 Tm1 N1 C2 . . . . 101.5(4) ?
O6 Tm1 N1 C2 . . . . -101.4(4) ?
O1 Tm1 N1 C2 . . . . 0.5(4) ?
O8 Tm1 N1 C2 . . . . -42.9(4) ?
O2 Tm1 N1 C2 2_545 . . . 47.9(4) ?
O4 Tm1 N1 C2 . . . . 180.0(4) ?
O3 Tm1 N1 C6 4_676 . . . 14.6(5) ?
O7 Tm1 N1 C6 . . . . -72.8(4) ?
O6 Tm1 N1 C6 . . . . 84.3(4) ?
O1 Tm1 N1 C6 . . . . -173.8(4) ?
O8 Tm1 N1 C6 . . . . 142.8(3) ?
O2 Tm1 N1 C6 2_545 . . . -126.4(4) ?
O4 Tm1 N1 C6 . . . . 5.7(3) ?
O2 C1 O1 Tm1 . . . . -171.5(4) ?
C2 C1 O1 Tm1 . . . . 10.3(6) ?
O3 Tm1 O1 C1 4_676 . . . 163.5(4) ?
O7 Tm1 O1 C1 . . . . -80.7(4) ?
O6 Tm1 O1 C1 . . . . 69.1(4) ?
O8 Tm1 O1 C1 . . . . 136.7(4) ?
O2 Tm1 O1 C1 2_545 . . . -150.3(4) ?
O4 Tm1 O1 C1 . . . . -6.8(5) ?
N1 Tm1 O1 C1 . . . . -6.2(4) ?
O1 C1 O2 Tm1 . . . 2 25.6(9) ?
C2 C1 O2 Tm1 . . . 2 -156.3(4) ?
C5 C4 O3 Tm1 . . . 4_575 104.5(5) ?
C3 C4 O3 Tm1 . . . 4_575 -73.7(5) ?
O5 C7 O4 Tm1 . . . . -177.8(3) ?
C6 C7 O4 Tm1 . . . . 4.1(6) ?
O3 Tm1 O4 C7 4_676 . . . -179.8(4) ?
O7 Tm1 O4 C7 . . . . 78.6(4) ?
O6 Tm1 O4 C7 . . . . -90.2(4) ?
O1 Tm1 O4 C7 . . . . -4.6(4) ?
O8 Tm1 O4 C7 . . . . -118.1(4) ?
O2 Tm1 O4 C7 2_545 . . . 115.9(4) ?
N1 Tm1 O4 C7 . . . . -5.1(3) ?
